data_4031495
loop_
_publ_author_name
'Sirotinkin, V.P.'
'Sirotinkin, S.P.'
'Trunov, V.K.'

_publ_section_title
;
 The structure of Eu.33 Ta O3 crystals of two types
;
_journal_name_full
;
Russian Journal of Inorganic Chemistry (= Zhurnal Neorganicheskoi Khimii)
;
_journal_page_first 803
_journal_page_last 805
_journal_volume 34
_journal_year 1989
_chemical_formula_sum 'Eu0.5 O3 Ta'
_chemical_name_systematic 'Eu0.5 Ta O3'
_space_group_IT_number 47
_symmetry_space_group_name_Hall '-P 2 2'
_symmetry_space_group_name_H-M 'P m m m'
_cell_angle_alpha 90
_cell_angle_beta 90
_cell_angle_gamma 90
_cell_formula_units_Z 2
_cell_length_a 3.8771
_cell_length_b 3.8771
_cell_length_c 7.796
_cell_volume 117.189
_citation_journal_id_ASTM RJICAQ
_cod_data_source_file Sirotinkin_RJICAQ_1989_1896.cif
_cod_data_source_block Eu0.5O3Ta1
_cod_original_cell_volume 117.1887
_cod_original_formula_sum 'Eu0.5 O3 Ta1'
_cod_database_code 4031495

loop_
_symmetry_equiv_pos_as_xyz
x,y,z
-x,-y,z
x,-y,-z
-x,y,-z
-x,-y,-z
x,y,-z
-x,y,z
x,-y,z

loop_
_atom_site_label
_atom_site_type_symbol
_atom_site_fract_x
_atom_site_fract_y
_atom_site_fract_z
_atom_site_occupancy
_atom_site_U_iso_or_equiv
O2 O-2 0 0.5 0.221 1 0.0
O4 O-2 0.5 0.5 0.5 1 0.0
O3 O-2 0.5 0.5 0 1 0.0
Eu1 Eu+3 0 0 0 1 0.0
O1 O-2 0.5 0 0.224 1 0.0
Ta1 Ta+4 0.5 0.5 0.2595 1 0.0
